data_4079004
loop_
_publ_author_name
'Lense, Sheri'
'Ho, Ming-Hsun'
'Chen, Shentan'
'Jain, Avijita'
'Raugei, Simone'
'Linehan, John C.'
'Roberts, John A. S.'
'Appel, Aaron M.'
'Shaw, Wendy'

_publ_section_title
;
 Incorporating Amino Acid Esters into Catalysts for Hydrogen Oxidation:
 Steric and Electronic Effects and the Role of Water as a Base
;
_journal_issue 19
_journal_name_full Organometallics
_journal_page_first 6719
_journal_page_last 6731
_journal_paper_doi 10.1021/om300409y
_journal_volume 31
_journal_year 2012
_chemical_formula_moiety 'C68 H101.10 B2 F8 N6 Ni O4 P4'
_chemical_formula_sum 'C68 H101.1 B2 F8 N6 Ni O4 P4'
_chemical_formula_weight 1422.86
_space_group_IT_number 61
_symmetry_cell_setting orthorhombic
_symmetry_space_group_name_Hall '-P 2ac 2ab'
_symmetry_space_group_name_H-M 'P b c a'
_atom_sites_solution_hydrogens geom
_atom_sites_solution_primary direct
_atom_sites_solution_secondary difmap
_audit_creation_method SHELXL-97
_cell_angle_alpha 90.00
_cell_angle_beta 90.00
_cell_angle_gamma 90.00
_cell_formula_units_Z 8
_cell_length_a 17.7299(8)
_cell_length_b 26.2321(11)
_cell_length_c 30.9424(14)
_cell_measurement_reflns_used 9947
_cell_measurement_temperature 120(2)
_cell_measurement_theta_max 25.80
_cell_measurement_theta_min 2.30
_cell_volume 14391.1(11)
_computing_cell_refinement 'Bruker SAINT'
_computing_data_collection 'Bruker APEX2'
_computing_data_reduction 'Bruker SAINT'
_computing_molecular_graphics 'Bruker SHELXTL'
_computing_publication_material 'Bruker SHELXTL'
_computing_structure_refinement 'SHELXL-97 (Sheldrick, 2008)'
_computing_structure_solution 'SHELXS-97 (Sheldrick, 2008)'
_diffrn_ambient_temperature 120(2)
_diffrn_measured_fraction_theta_full 0.999
_diffrn_measured_fraction_theta_max 0.999
_diffrn_measurement_device_type 'Bruker APEX-II CCD'
_diffrn_measurement_method '\f and \w scans'
_diffrn_radiation_monochromator graphite
_diffrn_radiation_source 'fine-focus sealed tube'
_diffrn_radiation_type MoK\a
_diffrn_radiation_wavelength 0.71073
_diffrn_reflns_av_R_equivalents 0.1714
_diffrn_reflns_av_sigmaI/netI 0.1297
_diffrn_reflns_limit_h_max 23
_diffrn_reflns_limit_h_min -23
_diffrn_reflns_limit_k_max 27
_diffrn_reflns_limit_k_min -35
_diffrn_reflns_limit_l_max 39
_diffrn_reflns_limit_l_min -41
_diffrn_reflns_number 187989
_diffrn_reflns_theta_full 28.35
_diffrn_reflns_theta_max 28.35
_diffrn_reflns_theta_min 1.32
_exptl_absorpt_coefficient_mu 0.430
_exptl_absorpt_correction_T_max 0.9706
_exptl_absorpt_correction_T_min 0.9543
_exptl_absorpt_correction_type multi-scan
_exptl_absorpt_process_details sadabs
_exptl_crystal_colour red
_exptl_crystal_density_diffrn 1.313
_exptl_crystal_density_method 'not measured'
_exptl_crystal_description block
_exptl_crystal_F_000 6025
_exptl_crystal_size_max 0.11
_exptl_crystal_size_mid 0.09
_exptl_crystal_size_min 0.07
_refine_diff_density_max 0.526
_refine_diff_density_min -0.463
_refine_diff_density_rms 0.082
_refine_ls_extinction_method none
_refine_ls_goodness_of_fit_ref 1.005
_refine_ls_hydrogen_treatment constr
_refine_ls_matrix_type full
_refine_ls_number_parameters 835
_refine_ls_number_reflns 17940
_refine_ls_number_restraints 1
_refine_ls_restrained_S_all 1.006
_refine_ls_R_factor_all 0.1574
_refine_ls_R_factor_gt 0.0579
_refine_ls_shift/su_max 0.003
_refine_ls_shift/su_mean 0.000
_refine_ls_structure_factor_coef Fsqd
_refine_ls_weighting_details 'calc w=1/[\s^2^(Fo^2^)+(0.0310P)^2^+8.3033P] where P=(Fo^2^+2Fc^2^)/3'
_refine_ls_weighting_scheme calc
_refine_ls_wR_factor_gt 0.0893
_refine_ls_wR_factor_ref 0.1149
_reflns_number_gt 9053
_reflns_number_total 17940
_reflns_threshold_expression >2sigma(I)
_cod_data_source_file om300409y_si_011.cif
_cod_data_source_block try2
_cod_depositor_comments
;
The following automatic conversions were performed:

'_symmetry_cell_setting' value 'Orthorhombic' changed to
'orthorhombic' according to the built-in table from CIF Core
dictionary named 'cif_core.dic' version 2.4.1 from 2010-06-29.

Automatic conversion script
Id: cif_fix_values 1715 2011-07-08 13:25:40Z adriana 

The following automatic conversions were performed:

data name '_iucr_refine_instruction_details' was replaced with
'_iucr_refine_instructions_details' as specified in the replacement
file 'data/replacement-values/replacement_tags.lst'.

Automatic conversion script
Id: cif_correct_tags 9268 2022-04-12 08:56:07Z antanas 
;
_cod_original_sg_symbol_H-M Pbca
_cod_original_formula_sum 'C68 H101.10 B2 F8 N6 Ni O4 P4'
_cod_database_code 4079004

loop_
_symmetry_equiv_pos_as_xyz
'x, y, z'
'-x+1/2, -y, z+1/2'
'-x, y+1/2, -z+1/2'
'x+1/2, -y+1/2, -z'
'-x, -y, -z'
'x-1/2, y, -z-1/2'
'x, -y-1/2, z-1/2'
'-x-1/2, y-1/2, z'

loop_
_atom_site_label
_atom_site_type_symbol
_atom_site_fract_x
_atom_site_fract_y
_atom_site_fract_z
_atom_site_U_iso_or_equiv
_atom_site_adp_type
_atom_site_occupancy
_atom_site_symmetry_multiplicity
_atom_site_calc_flag
_atom_site_refinement_flags
_atom_site_disorder_assembly
_atom_site_disorder_group
B1 B 0.5832(2) 0.26644(15) 0.81462(12) 0.0276(9) Uani 1 1 d . . .
B2 B 0.2953(2) 0.20017(16) 0.45069(13) 0.0350(10) Uani 1 1 d . . .
C1 C 0.37496(16) 0.24580(11) 0.73235(9) 0.0197(7) Uani 1 1 d . . .
H1A H 0.4166 0.2661 0.7441 0.024 Uiso 1 1 calc R . .
C2 C 0.30982(16) 0.24855(12) 0.76489(9) 0.0221(7) Uani 1 1 d . . .
H2A H 0.2963 0.2839 0.7699 0.027 Uiso 1 1 calc R . .
H2B H 0.2661 0.2311 0.7532 0.027 Uiso 1 1 calc R . .
C3 C 0.33289(18) 0.22380(12) 0.80752(9) 0.0290(8) Uani 1 1 d . . .
H3A H 0.2908 0.2249 0.8276 0.035 Uiso 1 1 calc R . .
H3B H 0.3744 0.2428 0.8201 0.035 Uiso 1 1 calc R . .
C4 C 0.35684(18) 0.16848(12) 0.80051(10) 0.0302(8) Uani 1 1 d . . .
H4A H 0.3712 0.1534 0.8279 0.036 Uiso 1 1 calc R . .
H4B H 0.3148 0.1491 0.7890 0.036 Uiso 1 1 calc R . .
C5 C 0.42317(18) 0.16592(12) 0.76914(10) 0.0290(8) Uani 1 1 d . . .
H5A H 0.4665 0.1828 0.7819 0.035 Uiso 1 1 calc R . .
H5B H 0.4365 0.1305 0.7641 0.035 Uiso 1 1 calc R . .
C6 C 0.40410(17) 0.19121(11) 0.72614(9) 0.0240(7) Uani 1 1 d . . .
H6A H 0.3660 0.1712 0.7114 0.029 Uiso 1 1 calc R . .
H6B H 0.4488 0.1919 0.7081 0.029 Uiso 1 1 calc R . .
C7 C 0.34703(16) 0.32194(12) 0.53434(9) 0.0230(7) Uani 1 1 d . . .
H7A H 0.3818 0.3002 0.5180 0.028 Uiso 1 1 calc R . .
C8 C 0.38396(17) 0.37474(12) 0.53858(10) 0.0279(8) Uani 1 1 d . . .
H8A H 0.3531 0.3962 0.5570 0.033 Uiso 1 1 calc R . .
H8B H 0.4330 0.3712 0.5521 0.033 Uiso 1 1 calc R . .
C9 C 0.39320(19) 0.40034(14) 0.49423(11) 0.0400(9) Uani 1 1 d . . .
H9A H 0.4127 0.4346 0.4981 0.048 Uiso 1 1 calc R . .
H9B H 0.4294 0.3813 0.4772 0.048 Uiso 1 1 calc R . .
C10 C 0.31858(19) 0.40284(14) 0.47022(11) 0.0419(10) Uani 1 1 d . . .
H10A H 0.2838 0.4245 0.4860 0.050 Uiso 1 1 calc R . .
H10B H 0.3266 0.4179 0.4420 0.050 Uiso 1 1 calc R . .
C11 C 0.28432(19) 0.35039(14) 0.46497(10) 0.0381(9) Uani 1 1 d . . .
H11A H 0.3173 0.3295 0.4473 0.046 Uiso 1 1 calc R . .
H11B H 0.2362 0.3533 0.4503 0.046 Uiso 1 1 calc R . .
C12 C 0.27260(17) 0.32445(13) 0.50894(9) 0.0275(8) Uani 1 1 d . . .
H12A H 0.2534 0.2902 0.5045 0.033 Uiso 1 1 calc R . .
H12B H 0.2355 0.3434 0.5255 0.033 Uiso 1 1 calc R . .
C13 C 0.29706(16) 0.33152(11) 0.69113(9) 0.0193(7) Uani 1 1 d . . .
H13A H 0.2468 0.3228 0.7010 0.023 Uiso 1 1 calc R . .
H13B H 0.3220 0.3502 0.7141 0.023 Uiso 1 1 calc R . .
C14 C 0.26500(16) 0.33672(11) 0.61393(9) 0.0218(7) Uani 1 1 d . . .
H14A H 0.2489 0.3617 0.5927 0.026 Uiso 1 1 calc R . .
H14B H 0.2212 0.3166 0.6218 0.026 Uiso 1 1 calc R . .
C15 C 0.23915(17) 0.40589(12) 0.66368(10) 0.0269(8) Uani 1 1 d . . .
H15A H 0.2574 0.4231 0.6894 0.032 Uiso 1 1 calc R . .
H15B H 0.1901 0.3916 0.6704 0.032 Uiso 1 1 calc R . .
C16 C 0.23064(17) 0.44415(11) 0.62798(10) 0.0243(7) Uani 1 1 d . . .
C17 C 0.16229(17) 0.45043(12) 0.60664(10) 0.0269(8) Uani 1 1 d . . .
H17A H 0.1211 0.4307 0.6148 0.032 Uiso 1 1 calc R . .
C18 C 0.15447(17) 0.48514(12) 0.57389(10) 0.0278(8) Uani 1 1 d . . .
H18A H 0.1082 0.4890 0.5601 0.033 Uiso 1 1 calc R . .
C19 C 0.21570(17) 0.51447(12) 0.56124(10) 0.0247(7) Uani 1 1 d . . .
C20 C 0.28463(17) 0.50843(12) 0.58171(10) 0.0290(8) Uani 1 1 d . . .
H20A H 0.3261 0.5276 0.5731 0.035 Uiso 1 1 calc R . .
C21 C 0.29114(18) 0.47362(12) 0.61508(10) 0.0281(8) Uani 1 1 d . . .
H21A H 0.3372 0.4700 0.6291 0.034 Uiso 1 1 calc R . .
C22 C 0.26666(19) 0.57313(13) 0.50989(11) 0.0383(9) Uani 1 1 d . . .
H22A H 0.2501 0.5958 0.4875 0.057 Uiso 1 1 calc R . .
H22B H 0.2998 0.5479 0.4978 0.057 Uiso 1 1 calc R . .
H22C H 0.2930 0.5921 0.5317 0.057 Uiso 1 1 calc R . .
C23 C 0.28769(16) 0.23292(11) 0.58191(9) 0.0225(7) Uani 1 1 d . . .
H23A H 0.2341 0.2387 0.5780 0.027 Uiso 1 1 calc R . .
H23B H 0.3066 0.2154 0.5565 0.027 Uiso 1 1 calc R . .
C24 C 0.27637(16) 0.22881(11) 0.65946(9) 0.0206(7) Uani 1 1 d . . .
H24A H 0.2644 0.2044 0.6820 0.025 Uiso 1 1 calc R . .
H24B H 0.2309 0.2479 0.6530 0.025 Uiso 1 1 calc R . .
C25 C 0.25701(18) 0.15322(12) 0.61525(10) 0.0275(8) Uani 1 1 d . . .
H25A H 0.2735 0.1364 0.5890 0.033 Uiso 1 1 calc R . .
H25B H 0.2040 0.1615 0.6119 0.033 Uiso 1 1 calc R . .
C26 C 0.26561(17) 0.11687(12) 0.65251(10) 0.0242(7) Uani 1 1 d . . .
C27 C 0.21160(17) 0.11401(12) 0.68459(10) 0.0269(8) Uani 1 1 d . . .
H27A H 0.1701 0.1356 0.6833 0.032 Uiso 1 1 calc R . .
C28 C 0.21756(18) 0.07968(12) 0.71880(10) 0.0284(8) Uani 1 1 d . . .
H28A H 0.1805 0.0784 0.7400 0.034 Uiso 1 1 calc R . .
C29 C 0.27935(19) 0.04749(12) 0.72074(10) 0.0282(8) Uani 1 1 d . . .
C30 C 0.33482(18) 0.05084(12) 0.68919(10) 0.0300(8) Uani 1 1 d . . .
H30A H 0.3769 0.0298 0.6907 0.036 Uiso 1 1 calc R . .
C31 C 0.32807(18) 0.08500(12) 0.65569(10) 0.0285(8) Uani 1 1 d . . .
H31A H 0.3658 0.0868 0.6349 0.034 Uiso 1 1 calc R . .
C32 C 0.2304(2) 0.00199(14) 0.78129(11) 0.0424(10) Uani 1 1 d . . .
H32A H 0.2452 -0.0239 0.8015 0.064 Uiso 1 1 calc R . .
H32B H 0.1866 -0.0092 0.7657 0.064 Uiso 1 1 calc R . .
H32C H 0.2188 0.0328 0.7966 0.064 Uiso 1 1 calc R . .
C33 C 0.50210(16) 0.21002(12) 0.54410(9) 0.0229(7) Uani 1 1 d . . .
H33A H 0.4615 0.2246 0.5265 0.027 Uiso 1 1 calc R . .
C34 C 0.56964(17) 0.20003(12) 0.51404(10) 0.0292(8) Uani 1 1 d . . .
H34A H 0.5842 0.2315 0.4999 0.035 Uiso 1 1 calc R . .
H34B H 0.6122 0.1881 0.5310 0.035 Uiso 1 1 calc R . .
C35 C 0.54941(19) 0.16006(15) 0.47979(11) 0.0444(10) Uani 1 1 d . . .
H35A H 0.5100 0.1734 0.4612 0.053 Uiso 1 1 calc R . .
H35B H 0.5933 0.1531 0.4620 0.053 Uiso 1 1 calc R . .
C36 C 0.5228(2) 0.11121(15) 0.50054(13) 0.0516(11) Uani 1 1 d . . .
H36A H 0.5632 0.0968 0.5177 0.062 Uiso 1 1 calc R . .
H36B H 0.5097 0.0868 0.4782 0.062 Uiso 1 1 calc R . .
C37 C 0.45425(19) 0.12071(13) 0.52926(12) 0.0406(9) Uani 1 1 d . . .
H37A H 0.4392 0.0890 0.5429 0.049 Uiso 1 1 calc R . .
H37B H 0.4125 0.1327 0.5117 0.049 Uiso 1 1 calc R . .
C38 C 0.47226(18) 0.16030(12) 0.56396(10) 0.0309(8) Uani 1 1 d . . .
H38A H 0.5097 0.1465 0.5836 0.037 Uiso 1 1 calc R . .
H38B H 0.4270 0.1675 0.5805 0.037 Uiso 1 1 calc R . .
C39 C 0.51097(16) 0.36157(11) 0.70776(9) 0.0206(7) Uani 1 1 d . . .
H39A H 0.4765 0.3464 0.7289 0.025 Uiso 1 1 calc R . .
C40 C 0.58021(17) 0.38116(12) 0.73256(10) 0.0261(8) Uani 1 1 d . . .
H40A H 0.6045 0.3530 0.7473 0.031 Uiso 1 1 calc R . .
H40B H 0.6161 0.3958 0.7124 0.031 Uiso 1 1 calc R . .
C41 C 0.55623(19) 0.42157(12) 0.76552(10) 0.0314(8) Uani 1 1 d . . .
H41A H 0.5247 0.4058 0.7874 0.038 Uiso 1 1 calc R . .
H41B H 0.6007 0.4351 0.7797 0.038 Uiso 1 1 calc R . .
C42 C 0.51305(19) 0.46506(12) 0.74444(11) 0.0336(8) Uani 1 1 d . . .
H42A H 0.4961 0.4886 0.7666 0.040 Uiso 1 1 calc R . .
H42B H 0.5463 0.4834 0.7250 0.040 Uiso 1 1 calc R . .
C43 C 0.44545(17) 0.44545(12) 0.71932(10) 0.0292(8) Uani 1 1 d . . .
H43A H 0.4209 0.4737 0.7048 0.035 Uiso 1 1 calc R . .
H43B H 0.4095 0.4304 0.7392 0.035 Uiso 1 1 calc R . .
C44 C 0.46901(17) 0.40566(11) 0.68584(9) 0.0242(7) Uani 1 1 d . . .
H44A H 0.5015 0.4214 0.6644 0.029 Uiso 1 1 calc R . .
H44B H 0.4246 0.3927 0.6712 0.029 Uiso 1 1 calc R . .
C45 C 0.59943(16) 0.34559(11) 0.63066(9) 0.0211(7) Uani 1 1 d . . .
H45A H 0.6131 0.3781 0.6434 0.025 Uiso 1 1 calc R . .
H45B H 0.6449 0.3252 0.6284 0.025 Uiso 1 1 calc R . .
C46 C 0.57355(17) 0.30845(11) 0.56033(9) 0.0241(7) Uani 1 1 d . . .
H46A H 0.6259 0.2993 0.5557 0.029 Uiso 1 1 calc R . .
H46B H 0.5507 0.3151 0.5324 0.029 Uiso 1 1 calc R . .
C47 C 0.61260(19) 0.39567(12) 0.56577(10) 0.0313(8) Uani 1 1 d . . .
H47A H 0.5999 0.3964 0.5353 0.038 Uiso 1 1 calc R . .
H47B H 0.6661 0.3886 0.5682 0.038 Uiso 1 1 calc R . .
C48 C 0.59582(18) 0.44687(12) 0.58555(10) 0.0278(8) Uani 1 1 d . . .
C49 C 0.64479(18) 0.47059(13) 0.61396(11) 0.0341(9) Uani 1 1 d . . .
H49A H 0.6915 0.4558 0.6195 0.041 Uiso 1 1 calc R . .
C50 C 0.62612(18) 0.51539(13) 0.63419(12) 0.0369(9) Uani 1 1 d . . .
H50A H 0.6601 0.5308 0.6530 0.044 Uiso 1 1 calc R . .
C51 C 0.55662(19) 0.53752(12) 0.62649(11) 0.0339(8) Uani 1 1 d . . .
C52 C 0.50748(19) 0.51537(13) 0.59776(11) 0.0370(9) Uani 1 1 d . . .
H52A H 0.4610 0.5304 0.5921 0.044 Uiso 1 1 calc R . .
C53 C 0.5278(2) 0.47050(13) 0.57741(11) 0.0355(9) Uani 1 1 d . . .
H53A H 0.4947 0.4558 0.5577 0.043 Uiso 1 1 calc R . .
C54 C 0.4644(2) 0.59507(14) 0.65338(14) 0.0563(12) Uani 1 1 d . . .
H54A H 0.4607 0.6262 0.6695 0.085 Uiso 1 1 calc R . .
H54B H 0.4383 0.5684 0.6685 0.085 Uiso 1 1 calc R . .
H54C H 0.4421 0.5997 0.6254 0.085 Uiso 1 1 calc R . .
C55 C 0.59851(16) 0.22306(12) 0.61929(9) 0.0217(7) Uani 1 1 d . . .
H55A H 0.6099 0.1905 0.6059 0.026 Uiso 1 1 calc R . .
H55B H 0.6442 0.2434 0.6191 0.026 Uiso 1 1 calc R . .
C56 C 0.58414(16) 0.26026(11) 0.69108(9) 0.0216(7) Uani 1 1 d . . .
H56A H 0.6371 0.2692 0.6931 0.026 Uiso 1 1 calc R . .
H56B H 0.5656 0.2537 0.7200 0.026 Uiso 1 1 calc R . .
C57 C 0.61841(17) 0.17224(11) 0.68473(10) 0.0251(7) Uani 1 1 d . . .
H57A H 0.6014 0.1681 0.7143 0.030 Uiso 1 1 calc R . .
H57B H 0.6714 0.1815 0.6855 0.030 Uiso 1 1 calc R . .
C58 C 0.61018(17) 0.12230(11) 0.66153(9) 0.0224(7) Uani 1 1 d . . .
C59 C 0.66635(17) 0.10406(12) 0.63484(10) 0.0262(7) Uani 1 1 d . . .
H59A H 0.7112 0.1222 0.6325 0.031 Uiso 1 1 calc R . .
C60 C 0.65764(17) 0.05914(12) 0.61136(10) 0.0287(8) Uani 1 1 d . . .
H60A H 0.6960 0.0477 0.5933 0.034 Uiso 1 1 calc R . .
C61 C 0.59161(19) 0.03173(12) 0.61514(10) 0.0289(8) Uani 1 1 d . . .
C62 C 0.53507(18) 0.04901(12) 0.64245(10) 0.0316(8) Uani 1 1 d . . .
H62A H 0.4907 0.0304 0.6454 0.038 Uiso 1 1 calc R . .
C63 C 0.54452(18) 0.09386(12) 0.66522(10) 0.0305(8) Uani 1 1 d . . .
H63A H 0.5062 0.1052 0.6833 0.037 Uiso 1 1 calc R . .
C64 C 0.6311(2) -0.03022(15) 0.56345(12) 0.0527(11) Uani 1 1 d . . .
H64A H 0.6141 -0.0614 0.5504 0.079 Uiso 1 1 calc R . .
H64B H 0.6779 -0.0361 0.5782 0.079 Uiso 1 1 calc R . .
H64C H 0.6383 -0.0049 0.5415 0.079 Uiso 1 1 calc R . .
C1S C 0.5327(5) 0.3185(3) 0.4326(3) 0.065(3) Uiso 0.70 1 d PD A 1
C2S C 0.4773(7) 0.2790(4) 0.4085(4) 0.091(4) Uiso 0.70 1 d PD A 1
H2S1 H 0.4478 0.2969 0.3874 0.137 Uiso 0.70 1 calc PR A 1
H2S2 H 0.4444 0.2634 0.4293 0.137 Uiso 0.70 1 calc PR A 1
H2S3 H 0.5067 0.2531 0.3945 0.137 Uiso 0.70 1 calc PR A 1
C7S C 0.5727(7) 0.3535(5) 0.4483(4) 0.028(3) Uiso 0.30 1 d PD B 2
C8S C 0.5211(8) 0.3016(5) 0.4287(4) 0.028(3) Uiso 0.30 1 d PD B 2
C3S C 0.3471(5) 0.3710(3) 0.8330(3) 0.057(2) Uiso 0.60 1 d P C 1
C4S C 0.4156(5) 0.3614(3) 0.8568(3) 0.059(3) Uiso 0.60 1 d P C 1
H4S1 H 0.4049 0.3393 0.8808 0.088 Uiso 0.60 1 calc PR C 1
H4S2 H 0.4356 0.3931 0.8674 0.088 Uiso 0.60 1 calc PR C 1
H4S3 H 0.4519 0.3455 0.8382 0.088 Uiso 0.60 1 calc PR C 1
C5S C 0.3806(7) 0.3715(4) 0.8327(3) 0.033(3) Uiso 0.40 1 d P D 2
C6S C 0.4368(6) 0.3652(4) 0.8670(3) 0.036(3) Uiso 0.40 1 d P D 2
H6S1 H 0.4749 0.3416 0.8577 0.055 Uiso 0.40 1 calc PR D 2
H6S2 H 0.4127 0.3524 0.8926 0.055 Uiso 0.40 1 calc PR D 2
H6S3 H 0.4597 0.3976 0.8733 0.055 Uiso 0.40 1 calc PR D 2
F1 F 0.64100(10) 0.27316(8) 0.78474(6) 0.0421(5) Uani 1 1 d . . .
F2 F 0.51494(9) 0.28090(7) 0.79603(6) 0.0347(5) Uani 1 1 d . . .
F3 F 0.59717(11) 0.29651(8) 0.85036(6) 0.0526(6) Uani 1 1 d . . .
F4 F 0.58098(11) 0.21587(8) 0.82652(7) 0.0527(6) Uani 1 1 d . . .
F5 F 0.36265(11) 0.22007(9) 0.46705(7) 0.0579(6) Uani 1 1 d . . .
F6 F 0.24356(11) 0.19782(8) 0.48398(6) 0.0457(5) Uani 1 1 d . . .
F7 F 0.26884(12) 0.23084(9) 0.41825(7) 0.0617(7) Uani 1 1 d . . .
F8 F 0.30767(13) 0.15162(8) 0.43529(7) 0.0626(7) Uani 1 1 d . . .
N1 N 0.29161(13) 0.36397(9) 0.65262(7) 0.0209(6) Uani 1 1 d . . .
N2 N 0.30035(13) 0.20119(9) 0.62051(7) 0.0200(6) Uani 1 1 d . . .
N3 N 0.56936(14) 0.35442(9) 0.58730(8) 0.0233(6) Uani 1 1 d . . .
N4 N 0.57518(13) 0.21441(9) 0.66428(7) 0.0197(5) Uani 1 1 d . . .
N1S N 0.5716(4) 0.3314(3) 0.4493(2) 0.081(2) Uiso 0.70 1 d P A 1
N2S N 0.2929(5) 0.3768(3) 0.8157(2) 0.085(2) Uiso 0.60 1 d P C 1
N3S N 0.3365(5) 0.3766(3) 0.8031(3) 0.046(2) Uiso 0.40 1 d P D 2
N4S N 0.4686(11) 0.2919(7) 0.4035(6) 0.062(5) Uiso 0.30 1 d P B 2
Ni1 Ni 0.43545(2) 0.284018(15) 0.629839(11) 0.01850(9) Uani 1 1 d . . .
O1 O 0.20297(12) 0.54858(9) 0.52869(7) 0.0354(6) Uani 1 1 d . . .
O2 O 0.29031(13) 0.01124(8) 0.75180(7) 0.0379(6) Uani 1 1 d . . .
O3 O 0.54125(13) 0.58158(9) 0.64857(9) 0.0514(7) Uani 1 1 d . . .
O4 O 0.57600(13) -0.01278(9) 0.59364(7) 0.0403(6) Uani 1 1 d . . .
P1 P 0.34949(4) 0.27338(3) 0.67979(2) 0.01882(18) Uani 1 1 d . . .
P2 P 0.33613(4) 0.29368(3) 0.58826(2) 0.02001(18) Uani 1 1 d . . .
P3 P 0.52453(4) 0.25623(3) 0.58677(2) 0.01996(18) Uani 1 1 d . . .
P4 P 0.53142(4) 0.31264(3) 0.66690(2) 0.01936(18) Uani 1 1 d . . .

loop_
_atom_site_aniso_label
_atom_site_aniso_U_11
_atom_site_aniso_U_22
_atom_site_aniso_U_33
_atom_site_aniso_U_23
_atom_site_aniso_U_13
_atom_site_aniso_U_12
B1 0.023(2) 0.028(2) 0.032(2) -0.0012(18) -0.0077(17) -0.0055(17)
B2 0.032(2) 0.037(3) 0.036(2) 0.003(2) -0.001(2) 0.000(2)
C1 0.0192(16) 0.0203(18) 0.0197(16) 0.0034(14) -0.0016(13) -0.0022(13)
C2 0.0231(17) 0.0211(18) 0.0222(17) 0.0026(14) -0.0001(13) 0.0013(14)
C3 0.0290(18) 0.034(2) 0.0237(17) -0.0005(15) -0.0009(14) -0.0056(16)
C4 0.0328(19) 0.028(2) 0.0297(19) 0.0100(15) -0.0055(15) -0.0042(16)
C5 0.0311(19) 0.0211(19) 0.0347(19) 0.0073(15) -0.0064(15) -0.0011(15)
C6 0.0217(17) 0.0228(19) 0.0276(18) 0.0025(15) -0.0008(14) -0.0006(14)
C7 0.0166(16) 0.031(2) 0.0212(16) 0.0042(14) 0.0008(13) 0.0043(14)
C8 0.0254(18) 0.031(2) 0.0278(18) 0.0098(15) 0.0002(15) 0.0004(15)
C9 0.032(2) 0.044(2) 0.044(2) 0.0202(19) -0.0018(17) -0.0037(18)
C10 0.036(2) 0.053(3) 0.036(2) 0.0285(19) -0.0047(17) -0.0042(19)
C11 0.0281(19) 0.056(3) 0.031(2) 0.0143(18) -0.0065(16) 0.0033(18)
C12 0.0215(17) 0.031(2) 0.0297(18) 0.0066(15) -0.0017(14) 0.0022(15)
C13 0.0182(16) 0.0187(17) 0.0210(16) 0.0001(13) 0.0001(13) 0.0015(13)
C14 0.0177(16) 0.0235(18) 0.0241(17) 0.0038(14) 0.0022(13) 0.0042(14)
C15 0.0286(18) 0.0235(19) 0.0287(18) 0.0012(15) 0.0087(15) 0.0057(15)
C16 0.0267(18) 0.0194(18) 0.0268(17) 0.0022(15) 0.0042(15) 0.0072(14)
C17 0.0263(18) 0.0219(19) 0.0324(19) 0.0003(15) 0.0084(15) -0.0001(15)
C18 0.0196(17) 0.029(2) 0.0351(19) -0.0006(16) -0.0049(15) -0.0006(15)
C19 0.0266(18) 0.0213(18) 0.0262(18) 0.0026(15) 0.0039(14) 0.0017(15)
C20 0.0231(18) 0.026(2) 0.038(2) 0.0052(16) 0.0021(15) -0.0005(15)
C21 0.0237(18) 0.027(2) 0.0332(19) 0.0053(16) -0.0016(15) 0.0042(15)
C22 0.041(2) 0.036(2) 0.038(2) 0.0152(17) 0.0107(17) 0.0007(18)
C23 0.0205(16) 0.0267(19) 0.0202(16) -0.0004(14) -0.0011(13) 0.0041(14)
C24 0.0186(16) 0.0206(18) 0.0227(16) 0.0040(13) 0.0014(13) 0.0000(13)
C25 0.0303(19) 0.0249(19) 0.0272(18) -0.0010(15) -0.0086(15) -0.0037(15)
C26 0.0271(18) 0.0200(18) 0.0256(18) -0.0041(14) -0.0043(15) -0.0032(15)
C27 0.0228(18) 0.0212(19) 0.037(2) -0.0009(16) -0.0024(15) 0.0014(14)
C28 0.0330(19) 0.0209(19) 0.0313(19) 0.0003(15) 0.0024(15) -0.0038(16)
C29 0.038(2) 0.0182(19) 0.0288(19) 0.0012(15) -0.0033(16) -0.0037(16)
C30 0.0313(19) 0.022(2) 0.036(2) -0.0004(16) 0.0020(16) 0.0092(16)
C31 0.0300(19) 0.0230(19) 0.032(2) -0.0045(16) 0.0046(15) 0.0013(15)
C32 0.052(2) 0.040(2) 0.035(2) 0.0104(18) -0.0047(18) -0.013(2)
C33 0.0184(16) 0.0257(19) 0.0245(17) -0.0026(15) -0.0023(13) 0.0027(14)
C34 0.0247(17) 0.036(2) 0.0263(17) -0.0058(15) -0.0001(14) 0.0041(16)
C35 0.030(2) 0.063(3) 0.041(2) -0.023(2) -0.0031(17) 0.0095(19)
C36 0.037(2) 0.049(3) 0.069(3) -0.034(2) -0.011(2) 0.008(2)
C37 0.033(2) 0.031(2) 0.058(2) -0.0118(19) -0.0090(18) 0.0004(17)
C38 0.0232(18) 0.029(2) 0.041(2) -0.0050(17) -0.0050(16) 0.0018(15)
C39 0.0213(16) 0.0171(17) 0.0233(17) 0.0017(13) 0.0013(13) -0.0027(13)
C40 0.0269(18) 0.0200(18) 0.0313(18) 0.0022(15) -0.0009(14) -0.0046(14)
C41 0.037(2) 0.029(2) 0.0286(19) -0.0077(15) -0.0028(16) -0.0032(16)
C42 0.042(2) 0.0218(19) 0.037(2) -0.0089(16) -0.0031(17) 0.0016(16)
C43 0.0303(19) 0.0236(19) 0.0336(19) 0.0018(15) 0.0033(15) 0.0032(15)
C44 0.0258(17) 0.0210(18) 0.0258(18) 0.0015(14) 0.0006(14) -0.0014(15)
C45 0.0200(16) 0.0155(17) 0.0278(17) -0.0001(14) 0.0038(14) -0.0025(13)
C46 0.0247(17) 0.0252(18) 0.0225(17) 0.0005(14) 0.0048(14) 0.0040(14)
C47 0.037(2) 0.026(2) 0.0309(19) 0.0043(16) 0.0129(16) -0.0034(16)
C48 0.0312(19) 0.0221(19) 0.0302(19) 0.0053(15) 0.0085(16) -0.0028(15)
C49 0.0223(18) 0.029(2) 0.051(2) 0.0093(18) 0.0064(17) 0.0017(16)
C50 0.0262(19) 0.030(2) 0.054(2) 0.0005(18) -0.0053(17) -0.0062(16)
C51 0.030(2) 0.0197(19) 0.052(2) -0.0034(17) 0.0004(18) -0.0062(15)
C52 0.0261(19) 0.026(2) 0.059(3) -0.0010(18) -0.0065(18) 0.0015(16)
C53 0.039(2) 0.031(2) 0.036(2) 0.0014(17) -0.0060(17) -0.0031(18)
C54 0.038(2) 0.033(2) 0.098(3) -0.023(2) -0.013(2) 0.0108(19)
C55 0.0192(15) 0.0216(18) 0.0243(17) -0.0001(14) 0.0026(13) 0.0025(13)
C56 0.0211(16) 0.0199(18) 0.0239(17) 0.0018(14) -0.0033(13) -0.0003(14)
C57 0.0212(17) 0.0246(19) 0.0296(18) 0.0050(15) -0.0026(14) 0.0018(14)
C58 0.0231(17) 0.0187(18) 0.0255(17) 0.0043(14) -0.0050(14) 0.0030(14)
C59 0.0240(17) 0.0231(19) 0.0315(19) 0.0039(15) -0.0004(15) 0.0017(14)
C60 0.0251(19) 0.032(2) 0.0291(18) -0.0012(16) 0.0045(15) 0.0069(16)
C61 0.034(2) 0.0217(19) 0.0310(19) 0.0003(15) -0.0018(16) 0.0033(16)
C62 0.0277(18) 0.023(2) 0.044(2) 0.0009(16) 0.0073(16) -0.0035(16)
C63 0.033(2) 0.025(2) 0.0334(19) -0.0001(16) 0.0075(15) 0.0051(16)
C64 0.050(3) 0.048(3) 0.060(3) -0.030(2) 0.002(2) 0.008(2)
F1 0.0259(10) 0.0665(15) 0.0340(11) 0.0107(10) -0.0007(9) -0.0012(10)
F2 0.0212(10) 0.0416(12) 0.0414(11) -0.0004(9) -0.0094(8) 0.0003(9)
F3 0.0362(12) 0.0710(16) 0.0506(13) -0.0272(12) -0.0105(10) 0.0003(11)
F4 0.0456(13) 0.0374(13) 0.0752(15) 0.0156(12) -0.0044(11) -0.0033(11)
F5 0.0276(11) 0.0651(16) 0.0810(16) 0.0141(13) -0.0121(11) -0.0065(11)
F6 0.0369(12) 0.0611(15) 0.0390(12) -0.0102(10) 0.0052(10) -0.0063(10)
F7 0.0620(15) 0.0725(17) 0.0507(14) 0.0222(13) -0.0169(12) -0.0008(13)
F8 0.0795(17) 0.0429(15) 0.0656(15) -0.0038(12) 0.0352(13) -0.0044(13)
N1 0.0220(14) 0.0183(14) 0.0224(14) 0.0033(11) 0.0022(11) 0.0040(11)
N2 0.0224(13) 0.0164(14) 0.0211(14) -0.0008(11) -0.0004(11) -0.0009(11)
N3 0.0266(14) 0.0183(14) 0.0251(14) 0.0038(12) 0.0066(12) -0.0010(12)
N4 0.0191(13) 0.0164(14) 0.0237(13) 0.0003(11) -0.0017(11) 0.0024(11)
Ni1 0.01598(19) 0.0205(2) 0.01902(19) 0.00143(17) 0.00130(16) 0.00120(18)
O1 0.0304(13) 0.0379(15) 0.0380(14) 0.0190(12) 0.0035(11) 0.0024(11)
O2 0.0473(15) 0.0297(14) 0.0366(14) 0.0111(12) 0.0034(12) 0.0037(12)
O3 0.0282(14) 0.0328(15) 0.093(2) -0.0271(15) -0.0108(14) 0.0003(12)
O4 0.0411(15) 0.0292(14) 0.0507(15) -0.0162(12) 0.0043(12) 0.0004(12)
P1 0.0182(4) 0.0180(5) 0.0203(4) 0.0020(3) 0.0022(3) -0.0001(3)
P2 0.0181(4) 0.0220(5) 0.0200(4) 0.0030(4) 0.0007(3) 0.0023(3)
P3 0.0182(4) 0.0197(5) 0.0220(4) 0.0022(4) 0.0021(3) 0.0022(4)
P4 0.0176(4) 0.0180(4) 0.0225(4) 0.0009(4) 0.0015(3) -0.0004(4)

loop_
_atom_type_symbol
_atom_type_description
_atom_type_scat_dispersion_real
_atom_type_scat_dispersion_imag
_atom_type_scat_source
C C 0.0033 0.0016 'International Tables Vol C Tables 4.2.6.8 and 6.1.1.4'
H H 0.0000 0.0000 'International Tables Vol C Tables 4.2.6.8 and 6.1.1.4'
B B 0.0013 0.0007 'International Tables Vol C Tables 4.2.6.8 and 6.1.1.4'
N N 0.0061 0.0033 'International Tables Vol C Tables 4.2.6.8 and 6.1.1.4'
O O 0.0106 0.0060 'International Tables Vol C Tables 4.2.6.8 and 6.1.1.4'
F F 0.0171 0.0103 'International Tables Vol C Tables 4.2.6.8 and 6.1.1.4'
P P 0.1023 0.0942 'International Tables Vol C Tables 4.2.6.8 and 6.1.1.4'
Ni Ni 0.3393 1.1124 'International Tables Vol C Tables 4.2.6.8 and 6.1.1.4'

loop_
_geom_angle_atom_site_label_1
_geom_angle_atom_site_label_2
_geom_angle_atom_site_label_3
_geom_angle
F4 B1 F3 109.9(3)
F4 B1 F1 108.7(3)
F3 B1 F1 109.1(3)
F4 B1 F2 110.4(3)
F3 B1 F2 109.4(3)
F1 B1 F2 109.4(3)
F7 B2 F8 110.2(3)
F7 B2 F6 110.2(3)
F8 B2 F6 108.8(3)
F7 B2 F5 109.8(3)
F8 B2 F5 109.5(3)
F6 B2 F5 108.3(3)
C2 C1 C6 112.3(2)
C2 C1 P1 112.18(19)
C6 C1 P1 109.9(2)
C2 C1 H1A 107.4
C6 C1 H1A 107.4
P1 C1 H1A 107.4
C3 C2 C1 110.2(2)
C3 C2 H2A 109.6
C1 C2 H2A 109.6
C3 C2 H2B 109.6
C1 C2 H2B 109.6
H2A C2 H2B 108.1
C2 C3 C4 110.8(3)
C2 C3 H3A 109.5
C4 C3 H3A 109.5
C2 C3 H3B 109.5
C4 C3 H3B 109.5
H3A C3 H3B 108.1
C5 C4 C3 110.3(3)
C5 C4 H4A 109.6
C3 C4 H4A 109.6
C5 C4 H4B 109.6
C3 C4 H4B 109.6
H4A C4 H4B 108.1
C6 C5 C4 111.4(3)
C6 C5 H5A 109.3
C4 C5 H5A 109.3
C6 C5 H5B 109.3
C4 C5 H5B 109.3
H5A C5 H5B 108.0
C5 C6 C1 111.8(2)
C5 C6 H6A 109.3
C1 C6 H6A 109.3
C5 C6 H6B 109.3
C1 C6 H6B 109.3
H6A C6 H6B 107.9
C12 C7 C8 111.7(2)
C12 C7 P2 113.1(2)
C8 C7 P2 109.3(2)
C12 C7 H7A 107.5
C8 C7 H7A 107.5
P2 C7 H7A 107.5
C9 C8 C7 111.3(3)
C9 C8 H8A 109.4
C7 C8 H8A 109.4
C9 C8 H8B 109.4
C7 C8 H8B 109.4
H8A C8 H8B 108.0
C10 C9 C8 111.3(3)
C10 C9 H9A 109.4
C8 C9 H9A 109.4
C10 C9 H9B 109.4
C8 C9 H9B 109.4
H9A C9 H9B 108.0
C11 C10 C9 111.3(3)
C11 C10 H10A 109.4
C9 C10 H10A 109.4
C11 C10 H10B 109.4
C9 C10 H10B 109.4
H10A C10 H10B 108.0
C10 C11 C12 111.2(3)
C10 C11 H11A 109.4
C12 C11 H11A 109.4
C10 C11 H11B 109.4
C12 C11 H11B 109.4
H11A C11 H11B 108.0
C11 C12 C7 110.9(2)
C11 C12 H12A 109.5
C7 C12 H12A 109.5
C11 C12 H12B 109.5
C7 C12 H12B 109.5
H12A C12 H12B 108.1
N1 C13 P1 111.28(19)
N1 C13 H13A 109.4
P1 C13 H13A 109.4
N1 C13 H13B 109.4
P1 C13 H13B 109.4
H13A C13 H13B 108.0
N1 C14 P2 114.99(19)
N1 C14 H14A 108.5
P2 C14 H14A 108.5
N1 C14 H14B 108.5
P2 C14 H14B 108.5
H14A C14 H14B 107.5
N1 C15 C16 113.0(2)
N1 C15 H15A 109.0
C16 C15 H15A 109.0
N1 C15 H15B 109.0
C16 C15 H15B 109.0
H15A C15 H15B 107.8
C21 C16 C17 118.3(3)
C21 C16 C15 120.6(3)
C17 C16 C15 121.1(3)
C18 C17 C16 121.3(3)
C18 C17 H17A 119.4
C16 C17 H17A 119.4
C17 C18 C19 119.9(3)
C17 C18 H18A 120.1
C19 C18 H18A 120.1
O1 C19 C20 123.9(3)
O1 C19 C18 116.2(3)
C20 C19 C18 119.9(3)
C21 C20 C19 119.3(3)
C21 C20 H20A 120.3
C19 C20 H20A 120.3
C16 C21 C20 121.4(3)
C16 C21 H21A 119.3
C20 C21 H21A 119.3
O1 C22 H22A 109.5
O1 C22 H22B 109.5
H22A C22 H22B 109.5
O1 C22 H22C 109.5
H22A C22 H22C 109.5
H22B C22 H22C 109.5
N2 C23 P2 109.58(19)
N2 C23 H23A 109.8
P2 C23 H23A 109.8
N2 C23 H23B 109.8
P2 C23 H23B 109.8
H23A C23 H23B 108.2
N2 C24 P1 112.76(19)
N2 C24 H24A 109.0
P1 C24 H24A 109.0
N2 C24 H24B 109.0
P1 C24 H24B 109.0
H24A C24 H24B 107.8
N2 C25 C26 113.6(2)
N2 C25 H25A 108.8
C26 C25 H25A 108.8
N2 C25 H25B 108.8
C26 C25 H25B 108.8
H25A C25 H25B 107.7
C27 C26 C31 117.9(3)
C27 C26 C25 121.0(3)
C31 C26 C25 121.1(3)
C26 C27 C28 121.9(3)
C26 C27 H27A 119.1
C28 C27 H27A 119.1
C29 C28 C27 119.1(3)
C29 C28 H28A 120.4
C27 C28 H28A 120.4
O2 C29 C28 124.6(3)
O2 C29 C30 116.0(3)
C28 C29 C30 119.4(3)
C31 C30 C29 120.6(3)
C31 C30 H30A 119.7
C29 C30 H30A 119.7
C30 C31 C26 120.9(3)
C30 C31 H31A 119.5
C26 C31 H31A 119.5
O2 C32 H32A 109.5
O2 C32 H32B 109.5
H32A C32 H32B 109.5
O2 C32 H32C 109.5
H32A C32 H32C 109.5
H32B C32 H32C 109.5
C38 C33 C34 111.4(3)
C38 C33 P3 110.3(2)
C34 C33 P3 112.3(2)
C38 C33 H33A 107.5
C34 C33 H33A 107.5
P3 C33 H33A 107.5
C35 C34 C33 110.6(3)
C35 C34 H34A 109.5
C33 C34 H34A 109.5
C35 C34 H34B 109.5
C33 C34 H34B 109.5
H34A C34 H34B 108.1
C36 C35 C34 111.1(3)
C36 C35 H35A 109.4
C34 C35 H35A 109.4
C36 C35 H35B 109.4
C34 C35 H35B 109.4
H35A C35 H35B 108.0
C35 C36 C37 111.0(3)
C35 C36 H36A 109.4
C37 C36 H36A 109.4
C35 C36 H36B 109.4
C37 C36 H36B 109.4
H36A C36 H36B 108.0
C36 C37 C38 110.7(3)
C36 C37 H37A 109.5
C38 C37 H37A 109.5
C36 C37 H37B 109.5
C38 C37 H37B 109.5
H37A C37 H37B 108.1
C37 C38 C33 111.6(3)
C37 C38 H38A 109.3
C33 C38 H38A 109.3
C37 C38 H38B 109.3
C33 C38 H38B 109.3
H38A C38 H38B 108.0
C44 C39 C40 110.9(2)
C44 C39 P4 108.5(2)
C40 C39 P4 114.8(2)
C44 C39 H39A 107.4
C40 C39 H39A 107.4
P4 C39 H39A 107.4
C41 C40 C39 110.0(3)
C41 C40 H40A 109.7
C39 C40 H40A 109.7
C41 C40 H40B 109.7
C39 C40 H40B 109.7
H40A C40 H40B 108.2
C42 C41 C40 111.9(3)
C42 C41 H41A 109.2
C40 C41 H41A 109.2
C42 C41 H41B 109.2
C40 C41 H41B 109.2
H41A C41 H41B 107.9
C43 C42 C41 111.3(3)
C43 C42 H42A 109.4
C41 C42 H42A 109.4
C43 C42 H42B 109.4
C41 C42 H42B 109.4
H42A C42 H42B 108.0
C42 C43 C44 111.2(3)
C42 C43 H43A 109.4
C44 C43 H43A 109.4
C42 C43 H43B 109.4
C44 C43 H43B 109.4
H43A C43 H43B 108.0
C43 C44 C39 110.4(2)
C43 C44 H44A 109.6
C39 C44 H44A 109.6
C43 C44 H44B 109.6
C39 C44 H44B 109.6
H44A C44 H44B 108.1
N3 C45 P4 112.98(19)
N3 C45 H45A 109.0
P4 C45 H45A 109.0
N3 C45 H45B 109.0
P4 C45 H45B 109.0
H45A C45 H45B 107.8
N3 C46 P3 109.81(19)
N3 C46 H46A 109.7
P3 C46 H46A 109.7
N3 C46 H46B 109.7
P3 C46 H46B 109.7
H46A C46 H46B 108.2
N3 C47 C48 111.5(2)
N3 C47 H47A 109.3
C48 C47 H47A 109.3
N3 C47 H47B 109.3
C48 C47 H47B 109.3
H47A C47 H47B 108.0
C53 C48 C49 117.6(3)
C53 C48 C47 120.0(3)
C49 C48 C47 122.4(3)
C50 C49 C48 121.6(3)
C50 C49 H49A 119.2
C48 C49 H49A 119.2
C49 C50 C51 119.7(3)
C49 C50 H50A 120.1
C51 C50 H50A 120.1
O3 C51 C52 123.6(3)
O3 C51 C50 116.5(3)
C52 C51 C50 119.9(3)
C51 C52 C53 119.3(3)
C51 C52 H52A 120.4
C53 C52 H52A 120.4
C48 C53 C52 121.8(3)
C48 C53 H53A 119.1
C52 C53 H53A 119.1
O3 C54 H54A 109.5
O3 C54 H54B 109.5
H54A C54 H54B 109.5
O3 C54 H54C 109.5
H54A C54 H54C 109.5
H54B C54 H54C 109.5
N4 C55 P3 112.61(19)
N4 C55 H55A 109.1
P3 C55 H55A 109.1
N4 C55 H55B 109.1
P3 C55 H55B 109.1
H55A C55 H55B 107.8
N4 C56 P4 109.26(19)
N4 C56 H56A 109.8
P4 C56 H56A 109.8
N4 C56 H56B 109.8
P4 C56 H56B 109.8
H56A C56 H56B 108.3
N4 C57 C58 113.3(2)
N4 C57 H57A 108.9
C58 C57 H57A 108.9
N4 C57 H57B 108.9
C58 C57 H57B 108.9
H57A C57 H57B 107.7
C59 C58 C63 117.9(3)
C59 C58 C57 121.3(3)
C63 C58 C57 120.8(3)
C58 C59 C60 121.7(3)
C58 C59 H59A 119.1
C60 C59 H59A 119.1
C61 C60 C59 119.4(3)
C61 C60 H60A 120.3
C59 C60 H60A 120.3
O4 C61 C60 125.0(3)
O4 C61 C62 115.3(3)
C60 C61 C62 119.7(3)
C63 C62 C61 120.1(3)
C63 C62 H62A 120.0
C61 C62 H62A 120.0
C62 C63 C58 121.2(3)
C62 C63 H63A 119.4
C58 C63 H63A 119.4
O4 C64 H64A 109.5
O4 C64 H64B 109.5
H64A C64 H64B 109.5
O4 C64 H64C 109.5
H64A C64 H64C 109.5
H64B C64 H64C 109.5
N1S C1S C2S 161.4(11)
N4S C8S C7S 140.4(15)
N2S C3S C4S 177.0(11)
N3S C5S C6S 177.2(11)
C5S C6S H6S1 109.5
C5S C6S H6S2 109.5
H6S1 C6S H6S2 109.5
C5S C6S H6S3 109.5
H6S1 C6S H6S3 109.5
H6S2 C6S H6S3 109.5
C13 N1 C14 113.6(2)
C13 N1 C15 106.5(2)
C14 N1 C15 110.3(2)
C24 N2 C23 110.0(2)
C24 N2 C25 111.0(2)
C23 N2 C25 108.1(2)
C45 N3 C46 111.9(2)
C45 N3 C47 109.8(2)
C46 N3 C47 108.5(2)
C56 N4 C55 112.2(2)
C56 N4 C57 108.2(2)
C55 N4 C57 111.9(2)
P4 Ni1 P1 102.44(3)
P4 Ni1 P3 82.66(3)
P1 Ni1 P3 152.75(4)
P4 Ni1 P2 153.19(4)
P1 Ni1 P2 82.53(3)
P3 Ni1 P2 105.08(3)
C19 O1 C22 117.8(2)
C29 O2 C32 117.6(3)
C51 O3 C54 117.0(3)
C61 O4 C64 116.9(3)
C13 P1 C1 106.56(13)
C13 P1 C24 103.68(13)
C1 P1 C24 102.93(13)
C13 P1 Ni1 112.65(10)
C1 P1 Ni1 120.29(9)
C24 P1 Ni1 109.11(9)
C23 P2 C7 107.75(14)
C23 P2 C14 104.85(14)
C7 P2 C14 102.31(14)
C23 P2 Ni1 109.90(10)
C7 P2 Ni1 119.65(10)
C14 P2 Ni1 111.20(10)
C46 P3 C33 106.12(14)
C46 P3 C55 104.94(14)
C33 P3 C55 103.41(14)
C46 P3 Ni1 111.58(10)
C33 P3 Ni1 120.06(10)
C55 P3 Ni1 109.48(9)
C56 P4 C39 110.20(13)
C56 P4 C45 105.39(14)
C39 P4 C45 102.60(14)
C56 P4 Ni1 110.84(10)
C39 P4 Ni1 116.58(10)
C45 P4 Ni1 110.37(10)

loop_
_geom_bond_atom_site_label_1
_geom_bond_atom_site_label_2
_geom_bond_distance
B1 F4 1.377(4)
B1 F3 1.381(4)
B1 F1 1.392(4)
B1 F2 1.392(4)
B2 F7 1.369(4)
B2 F8 1.377(4)
B2 F6 1.380(4)
B2 F5 1.399(4)
C1 C2 1.534(4)
C1 C6 1.534(4)
C1 P1 1.836(3)
C1 H1A 0.9800
C2 C3 1.526(4)
C2 H2A 0.9700
C2 H2B 0.9700
C3 C4 1.527(4)
C3 H3A 0.9700
C3 H3B 0.9700
C4 C5 1.526(4)
C4 H4A 0.9700
C4 H4B 0.9700
C5 C6 1.525(4)
C5 H5A 0.9700
C5 H5B 0.9700
C6 H6A 0.9700
C6 H6B 0.9700
C7 C12 1.537(4)
C7 C8 1.538(4)
C7 P2 1.836(3)
C7 H7A 0.9800
C8 C9 1.537(4)
C8 H8A 0.9700
C8 H8B 0.9700
C9 C10 1.519(4)
C9 H9A 0.9700
C9 H9B 0.9700
C10 C11 1.513(5)
C10 H10A 0.9700
C10 H10B 0.9700
C11 C12 1.535(4)
C11 H11A 0.9700
C11 H11B 0.9700
C12 H12A 0.9700
C12 H12B 0.9700
C13 N1 1.468(3)
C13 P1 1.820(3)
C13 H13A 0.9700
C13 H13B 0.9700
C14 N1 1.472(4)
C14 P2 1.870(3)
C14 H14A 0.9700
C14 H14B 0.9700
C15 N1 1.480(4)
C15 C16 1.500(4)
C15 H15A 0.9700
C15 H15B 0.9700
C16 C21 1.381(4)
C16 C17 1.390(4)
C17 C18 1.369(4)
C17 H17A 0.9300
C18 C19 1.387(4)
C18 H18A 0.9300
C19 O1 1.366(3)
C19 C20 1.385(4)
C20 C21 1.383(4)
C20 H20A 0.9300
C21 H21A 0.9300
C22 O1 1.424(4)
C22 H22A 0.9600
C22 H22B 0.9600
C22 H22C 0.9600
C23 N2 1.473(3)
C23 P2 1.821(3)
C23 H23A 0.9700
C23 H23B 0.9700
C24 N2 1.469(3)
C24 P1 1.856(3)
C24 H24A 0.9700
C24 H24B 0.9700
C25 N2 1.483(4)
C25 C26 1.504(4)
C25 H25A 0.9700
C25 H25B 0.9700
C26 C27 1.381(4)
C26 C31 1.391(4)
C27 C28 1.394(4)
C27 H27A 0.9300
C28 C29 1.384(4)
C28 H28A 0.9300
C29 O2 1.366(4)
C29 C30 1.389(4)
C30 C31 1.375(4)
C30 H30A 0.9300
C31 H31A 0.9300
C32 O2 1.421(4)
C32 H32A 0.9600
C32 H32B 0.9600
C32 H32C 0.9600
C33 C38 1.536(4)
C33 C34 1.539(4)
C33 P3 1.836(3)
C33 H33A 0.9800
C34 C35 1.533(4)
C34 H34A 0.9700
C34 H34B 0.9700
C35 C36 1.509(5)
C35 H35A 0.9700
C35 H35B 0.9700
C36 C37 1.526(5)
C36 H36A 0.9700
C36 H36B 0.9700
C37 C38 1.527(4)
C37 H37A 0.9700
C37 H37B 0.9700
C38 H38A 0.9700
C38 H38B 0.9700
C39 C44 1.533(4)
C39 C40 1.536(4)
C39 P4 1.838(3)
C39 H39A 0.9800
C40 C41 1.531(4)
C40 H40A 0.9700
C40 H40B 0.9700
C41 C42 1.521(4)
C41 H41A 0.9700
C41 H41B 0.9700
C42 C43 1.518(4)
C42 H42A 0.9700
C42 H42B 0.9700
C43 C44 1.529(4)
C43 H43A 0.9700
C43 H43B 0.9700
C44 H44A 0.9700
C44 H44B 0.9700
C45 N3 1.462(4)
C45 P4 1.860(3)
C45 H45A 0.9700
C45 H45B 0.9700
C46 N3 1.468(4)
C46 P3 1.817(3)
C46 H46A 0.9700
C46 H46B 0.9700
C47 N3 1.484(4)
C47 C48 1.506(4)
C47 H47A 0.9700
C47 H47B 0.9700
C48 C53 1.379(4)
C48 C49 1.383(4)
C49 C50 1.372(4)
C49 H49A 0.9300
C50 C51 1.383(4)
C50 H50A 0.9300
C51 O3 1.370(4)
C51 C52 1.374(4)
C52 C53 1.383(5)
C52 H52A 0.9300
C53 H53A 0.9300
C54 O3 1.416(4)
C54 H54A 0.9600
C54 H54B 0.9600
C54 H54C 0.9600
C55 N4 1.470(3)
C55 P3 1.868(3)
C55 H55A 0.9700
C55 H55B 0.9700
C56 N4 1.470(4)
C56 P4 1.823(3)
C56 H56A 0.9700
C56 H56B 0.9700
C57 N4 1.487(4)
C57 C58 1.501(4)
C57 H57A 0.9700
C57 H57B 0.9700
C58 C59 1.379(4)
C58 C63 1.387(4)
C59 C60 1.393(4)
C59 H59A 0.9300
C60 C61 1.379(4)
C60 H60A 0.9300
C61 O4 1.372(4)
C61 C62 1.387(4)
C62 C63 1.382(4)
C62 H62A 0.9300
C63 H63A 0.9300
C64 O4 1.427(4)
C64 H64A 0.9600
C64 H64B 0.9600
C64 H64C 0.9600
C1S N1S 0.924(9)
C1S C2S 1.612(13)
C2S H2S1 0.9600
C2S H2S2 0.9600
C2S H2S3 0.9600
C7S C8S 1.750(16)
C8S N4S 1.24(2)
C3S N2S 1.111(10)
C3S C4S 1.443(12)
C4S H4S1 0.9600
C4S H4S2 0.9600
C4S H4S3 0.9600
C5S N3S 1.212(14)
C5S C6S 1.466(15)
C6S H6S1 0.9600
C6S H6S2 0.9600
C6S H6S3 0.9600
Ni1 P4 2.1850(9)
Ni1 P1 2.1885(8)
Ni1 P3 2.1913(8)
Ni1 P2 2.1955(8)

loop_
_geom_torsion_atom_site_label_1
_geom_torsion_atom_site_label_2
_geom_torsion_atom_site_label_3
_geom_torsion_atom_site_label_4
_geom_torsion
C6 C1 C2 C3 54.0(3)
P1 C1 C2 C3 178.3(2)
C1 C2 C3 C4 -57.6(3)
C2 C3 C4 C5 59.3(3)
C3 C4 C5 C6 -56.9(3)
C4 C5 C6 C1 53.4(3)
C2 C1 C6 C5 -52.2(3)
P1 C1 C6 C5 -177.8(2)
C12 C7 C8 C9 -53.2(3)
P2 C7 C8 C9 -179.1(2)
C7 C8 C9 C10 54.4(4)
C8 C9 C10 C11 -56.7(4)
C9 C10 C11 C12 57.5(4)
C10 C11 C12 C7 -55.8(4)
C8 C7 C12 C11 53.8(4)
P2 C7 C12 C11 177.6(2)
N1 C15 C16 C21 -64.8(4)
N1 C15 C16 C17 114.3(3)
C21 C16 C17 C18 -0.5(5)
C15 C16 C17 C18 -179.6(3)
C16 C17 C18 C19 0.6(5)
C17 C18 C19 O1 -179.3(3)
C17 C18 C19 C20 0.2(5)
O1 C19 C20 C21 178.4(3)
C18 C19 C20 C21 -1.0(5)
C17 C16 C21 C20 -0.3(5)
C15 C16 C21 C20 178.8(3)
C19 C20 C21 C16 1.1(5)
N2 C25 C26 C27 98.8(3)
N2 C25 C26 C31 -81.4(4)
C31 C26 C27 C28 -1.5(5)
C25 C26 C27 C28 178.3(3)
C26 C27 C28 C29 0.0(5)
C27 C28 C29 O2 -177.9(3)
C27 C28 C29 C30 1.4(5)
O2 C29 C30 C31 178.0(3)
C28 C29 C30 C31 -1.4(5)
C29 C30 C31 C26 -0.2(5)
C27 C26 C31 C30 1.6(5)
C25 C26 C31 C30 -178.3(3)
C38 C33 C34 C35 53.9(3)
P3 C33 C34 C35 178.2(2)
C33 C34 C35 C36 -56.4(4)
C34 C35 C36 C37 58.4(4)
C35 C36 C37 C38 -57.4(4)
C36 C37 C38 C33 55.0(4)
C34 C33 C38 C37 -53.7(3)
P3 C33 C38 C37 -179.1(2)
C44 C39 C40 C41 56.5(3)
P4 C39 C40 C41 180.0(2)
C39 C40 C41 C42 -55.5(4)
C40 C41 C42 C43 55.3(4)
C41 C42 C43 C44 -55.6(4)
C42 C43 C44 C39 56.7(3)
C40 C39 C44 C43 -57.4(3)
P4 C39 C44 C43 175.6(2)
N3 C47 C48 C53 -73.8(4)
N3 C47 C48 C49 102.6(3)
C53 C48 C49 C50 1.5(5)
C47 C48 C49 C50 -175.0(3)
C48 C49 C50 C51 0.5(5)
C49 C50 C51 O3 178.6(3)
C49 C50 C51 C52 -1.8(5)
O3 C51 C52 C53 -179.3(3)
C50 C51 C52 C53 1.2(5)
C49 C48 C53 C52 -2.1(5)
C47 C48 C53 C52 174.4(3)
C51 C52 C53 C48 0.9(5)
N4 C57 C58 C59 102.5(3)
N4 C57 C58 C63 -75.3(4)
C63 C58 C59 C60 1.4(4)
C57 C58 C59 C60 -176.5(3)
C58 C59 C60 C61 -0.7(5)
C59 C60 C61 O4 179.6(3)
C59 C60 C61 C62 -0.5(5)
O4 C61 C62 C63 -179.1(3)
C60 C61 C62 C63 1.0(5)
C61 C62 C63 C58 -0.3(5)
C59 C58 C63 C62 -0.9(5)
C57 C58 C63 C62 177.0(3)
P1 C13 N1 C14 50.3(3)
P1 C13 N1 C15 172.0(2)
P2 C14 N1 C13 -74.7(3)
P2 C14 N1 C15 165.75(19)
C16 C15 N1 C13 177.1(3)
C16 C15 N1 C14 -59.2(3)
P1 C24 N2 C23 -82.9(2)
P1 C24 N2 C25 157.42(19)
P2 C23 N2 C24 55.7(3)
P2 C23 N2 C25 177.13(19)
C26 C25 N2 C24 -59.8(3)
C26 C25 N2 C23 179.5(2)
P4 C45 N3 C46 -79.8(3)
P4 C45 N3 C47 159.7(2)
P3 C46 N3 C45 56.3(3)
P3 C46 N3 C47 177.6(2)
C48 C47 N3 C45 -71.1(3)
C48 C47 N3 C46 166.3(3)
P4 C56 N4 C55 56.3(3)
P4 C56 N4 C57 -179.79(19)
P3 C55 N4 C56 -80.1(2)
P3 C55 N4 C57 158.0(2)
C58 C57 N4 C56 176.8(2)
C58 C57 N4 C55 -59.0(3)
C20 C19 O1 C22 10.9(4)
C18 C19 O1 C22 -169.7(3)
C28 C29 O2 C32 7.4(5)
C30 C29 O2 C32 -171.9(3)
C52 C51 O3 C54 21.9(5)
C50 C51 O3 C54 -158.5(3)
C60 C61 O4 C64 -3.5(5)
C62 C61 O4 C64 176.6(3)
N1 C13 P1 C1 164.42(19)
N1 C13 P1 C24 -87.4(2)
N1 C13 P1 Ni1 30.5(2)
C2 C1 P1 C13 42.1(2)
C6 C1 P1 C13 167.8(2)
C2 C1 P1 C24 -66.6(2)
C6 C1 P1 C24 59.1(2)
C2 C1 P1 Ni1 171.85(17)
C6 C1 P1 Ni1 -62.5(2)
N2 C24 P1 C13 134.5(2)
N2 C24 P1 C1 -114.6(2)
N2 C24 P1 Ni1 14.2(2)
P4 Ni1 P1 C13 85.27(11)
P3 Ni1 P1 C13 -176.54(11)
P2 Ni1 P1 C13 -67.97(11)
P4 Ni1 P1 C1 -41.70(12)
P3 Ni1 P1 C1 56.50(14)
P2 Ni1 P1 C1 165.06(12)
P4 Ni1 P1 C24 -160.17(10)
P3 Ni1 P1 C24 -61.97(13)
P2 Ni1 P1 C24 46.60(10)
N2 C23 P2 C7 160.70(19)
N2 C23 P2 C14 -90.8(2)
N2 C23 P2 Ni1 28.8(2)
C12 C7 P2 C23 51.8(3)
C8 C7 P2 C23 177.0(2)
C12 C7 P2 C14 -58.4(2)
C8 C7 P2 C14 66.8(2)
C12 C7 P2 Ni1 178.22(18)
C8 C7 P2 Ni1 -56.6(2)
N1 C14 P2 C23 129.4(2)
N1 C14 P2 C7 -118.3(2)
N1 C14 P2 Ni1 10.6(2)
P4 Ni1 P2 C23 -172.80(11)
P1 Ni1 P2 C23 -69.96(10)
P3 Ni1 P2 C23 83.33(11)
P4 Ni1 P2 C7 61.80(14)
P1 Ni1 P2 C7 164.64(12)
P3 Ni1 P2 C7 -42.07(12)
P4 Ni1 P2 C14 -57.15(13)
P1 Ni1 P2 C14 45.69(11)
P3 Ni1 P2 C14 -161.02(11)
N3 C46 P3 C33 159.4(2)
N3 C46 P3 C55 -91.5(2)
N3 C46 P3 Ni1 26.9(2)
C38 C33 P3 C46 170.6(2)
C34 C33 P3 C46 45.7(3)
C38 C33 P3 C55 60.5(2)
C34 C33 P3 C55 -64.5(2)
C38 C33 P3 Ni1 -61.8(2)
C34 C33 P3 Ni1 173.25(18)
N4 C55 P3 C46 130.4(2)
N4 C55 P3 C33 -118.5(2)
N4 C55 P3 Ni1 10.5(2)
P4 Ni1 P3 C46 -67.81(11)
P1 Ni1 P3 C46 -170.77(12)
P2 Ni1 P3 C46 85.98(11)
P4 Ni1 P3 C33 167.17(12)
P1 Ni1 P3 C33 64.21(14)
P2 Ni1 P3 C33 -39.03(12)
P4 Ni1 P3 C55 47.90(11)
P1 Ni1 P3 C55 -55.06(13)
P2 Ni1 P3 C55 -158.30(11)
N4 C56 P4 C39 158.56(19)
N4 C56 P4 C45 -91.4(2)
N4 C56 P4 Ni1 28.0(2)
C44 C39 P4 C56 178.1(2)
C40 C39 P4 C56 53.4(3)
C44 C39 P4 C45 66.3(2)
C40 C39 P4 C45 -58.4(2)
C44 C39 P4 Ni1 -54.4(2)
C40 C39 P4 Ni1 -179.12(18)
N3 C45 P4 C56 130.8(2)
N3 C45 P4 C39 -113.9(2)
N3 C45 P4 Ni1 11.0(2)
P1 Ni1 P4 C56 83.36(11)
P3 Ni1 P4 C56 -69.45(11)
P2 Ni1 P4 C56 -178.51(11)
P1 Ni1 P4 C39 -43.77(11)
P3 Ni1 P4 C39 163.42(11)
P2 Ni1 P4 C39 54.36(14)
P1 Ni1 P4 C45 -160.26(10)
P3 Ni1 P4 C45 46.93(10)
P2 Ni1 P4 C45 -62.13(13)
